data_7008114
loop_
_publ_author_name
'Cowley, Andrew R.'
'Dilworth, Jonathan R.'
'Nairn, Alison K.'
'Robbie, Alasdair J.'

_publ_section_title
;
 Preparation and characterization of diarylphosphazene and
 diarylphosphinohydrazide complexes of titanium, tungsten and ruthenium
 and phosphorylketimido complexes of rhenium.
;
_journal_issue 4
_journal_name_full 'Dalton transactions (Cambridge, England : 2003)'
_journal_page_first 680
_journal_page_last 693
_journal_paper_doi 10.1039/b417068g
_journal_year 2005
_chemical_compound_source
;
synthesis as described
;
_chemical_formula_moiety ' C38 H33 Br3 N1 P2 Re1 '
_chemical_formula_sum 'C38 H33 Br3 N P2 Re'
_chemical_formula_weight 991.55
_chemical_name_systematic
;
?
;
_space_group_IT_number 14
_symmetry_cell_setting monoclinic
_symmetry_space_group_name_Hall '-P 2yn'
_symmetry_space_group_name_H-M 'P 1 21/n 1'
_atom_sites_solution_hydrogens geom
_atom_sites_solution_primary direct
_cell_angle_alpha 90
_cell_angle_beta 91.8367(7)
_cell_angle_gamma 90
_cell_formula_units_Z 4
_cell_length_a 10.2052(2)
_cell_length_b 15.3009(3)
_cell_length_c 23.1420(4)
_cell_measurement_reflns_used 44163
_cell_measurement_temperature 150
_cell_measurement_theta_max 28
_cell_measurement_theta_min 5
_cell_volume 3611.74(12)
_computing_cell_refinement
;
KappaCCD software 'DENZO' (Otwinowski & Minor, 1996)
;
_computing_data_collection
;
KappaCCD software 'Collect' (Nonius, 2000)
;
_computing_data_reduction
;
KappaCCD software 'DENZO' (Otwinowski & Minor, 1996)
;
_computing_publication_material
;
CRYSTALS (Watkin et al, 2001)
;
_computing_structure_refinement
;
CRYSTALS (Watkin et al, 2001)
;
_computing_structure_solution 'SIR92 (Giacovazzo et al, 1992)'
_diffrn_ambient_temperature 150
_diffrn_measured_fraction_theta_full 0.999
_diffrn_measured_fraction_theta_max 0.999
_diffrn_measurement_device_type
;
Nonius KappaCCD
;
_diffrn_measurement_method \w
_diffrn_radiation_monochromator graphite
_diffrn_radiation_type 'Mo K\a'
_diffrn_radiation_wavelength 0.71073
_diffrn_reflns_av_R_equivalents 0.074
_diffrn_reflns_limit_h_max 13
_diffrn_reflns_limit_h_min -13
_diffrn_reflns_limit_k_max 19
_diffrn_reflns_limit_k_min -19
_diffrn_reflns_limit_l_max 30
_diffrn_reflns_limit_l_min -30
_diffrn_reflns_number 44163
_diffrn_reflns_theta_full 27.468
_diffrn_reflns_theta_max 27.468
_diffrn_reflns_theta_min 5.150
_diffrn_standards_decay_% 0.00
_diffrn_standards_interval_count 0
_diffrn_standards_interval_time 0
_diffrn_standards_number 0
_exptl_absorpt_coefficient_mu 6.800
_exptl_absorpt_correction_T_max 0.58
_exptl_absorpt_correction_T_min 0.22
_exptl_absorpt_correction_type multi-scan
_exptl_absorpt_process_details
;
Denzo/Scalepack (Otwinowski & Minor, 1996)
;
_exptl_crystal_colour ' orange '
_exptl_crystal_density_diffrn 1.823
_exptl_crystal_description ' prism '
_exptl_crystal_F_000 1912.000
_exptl_crystal_size_max 0.22
_exptl_crystal_size_mid 0.10
_exptl_crystal_size_min 0.08
_refine_diff_density_max 0.80
_refine_diff_density_min -1.08
_refine_ls_extinction_method None
_refine_ls_goodness_of_fit_ref 1.1000
_refine_ls_hydrogen_treatment noref
_refine_ls_matrix_type full
_refine_ls_number_parameters 406
_refine_ls_number_reflns 5069
_refine_ls_number_restraints 0
_refine_ls_R_factor_all 0.0671
_refine_ls_R_factor_gt 0.0318
_refine_ls_shift/su_max 0.008233
_refine_ls_structure_factor_coef F
_refine_ls_weighting_details
;
Method, part 1, Chebychev polynomial, (Watkin, 1994, Prince, 1982)
[weight] = 1.0/[A~0~*T~0~(x)+A~1~*T~1~(x) ... +A~n-1~]*T~n-1~(x)]
where A~i~ are the Chebychev coefficients listed below and x= Fcalc/Fmax
Method = Robust Weighting (Prince, 1982)
W = [weight] * [1-(deltaF/6*sigmaF)^2^]^2^
A~i~ are:
0.264 0.111 0.910E-01
;
_refine_ls_weighting_scheme calc
_refine_ls_wR_factor_all 0.0685
_refine_ls_wR_factor_gt 0.0350
_refine_ls_wR_factor_ref 0.0350
_reflns_limit_h_max 13
_reflns_limit_h_min -13
_reflns_limit_k_max 19
_reflns_limit_k_min 0
_reflns_limit_l_max 30
_reflns_limit_l_min 0
_reflns_number_gt 5069
_reflns_number_total 8188
_reflns_threshold_expression I>3.00u(I)
_cod_data_source_file b417068g.txt
_cod_data_source_block arc730
_cod_depositor_comments
;
The following automatic conversions were performed:
'_symmetry_cell_setting' value 'Monoclinic' changed to 'monoclinic'
according to '/home/adriana/struct/CIF-dictionaries/cif_core.dic'
dictionary named 'cif_core.dic' version 2.4.1 from 2010-06-29.

Automatic conversion script
Id: cif_fix_enum 1555 2011-01-17 13:19:09Z saulius 
;
_cod_original_sg_symbol_H-M 'P 1 21/n 1 '
_cod_original_formula_sum ' C38 H33 Br3 N1 P2 Re1 '
_cod_database_code 7008114

loop_
_symmetry_equiv_pos_as_xyz
x,y,z
-x,-y,-z
-x+1/2,y+1/2,-z+1/2
x+1/2,-y+1/2,z+1/2

loop_
_atom_site_label
_atom_site_type_symbol
_atom_site_fract_x
_atom_site_fract_y
_atom_site_fract_z
_atom_site_U_iso_or_equiv
_atom_site_occupancy
_atom_site_adp_type
Re1 Re 0.45261(2) 0.22621(2) 0.65055(2) 0.0240 1.0000 Uani
Br1 Br 0.29768(6) 0.35411(4) 0.63337(2) 0.0312 1.0000 Uani
Br2 Br 0.63305(6) 0.31545(4) 0.69672(3) 0.0325 1.0000 Uani
Br3 Br 0.29951(6) 0.11514(4) 0.60846(3) 0.0356 1.0000 Uani
N1 N 0.5794(5) 0.1226(3) 0.6647(2) 0.0300 1.0000 Uani
C1 C 0.6487(6) 0.0652(4) 0.6723(3) 0.0328 1.0000 Uani
C2 C 0.7348(7) -0.0093(5) 0.6824(3) 0.0464 1.0000 Uani
P1 P 0.54829(15) 0.2494(1) 0.55473(6) 0.0267 1.0000 Uani
C3 C 0.6795(7) 0.1689(5) 0.5459(3) 0.0404 1.0000 Uani
C4 C 0.6437(8) 0.0839(5) 0.5273(3) 0.0507 1.0000 Uani
C5 C 0.731(1) 0.0162(6) 0.5261(3) 0.0623 1.0000 Uani
C6 C 0.853(1) 0.0321(8) 0.5443(4) 0.0693 1.0000 Uani
C7 C 0.8996(9) 0.1123(8) 0.5630(4) 0.0735 1.0000 Uani
C8 C 0.8061(7) 0.1838(7) 0.5653(3) 0.0635 1.0000 Uani
C9 C 0.6234(8) 0.3544(5) 0.5378(3) 0.0422 1.0000 Uani
C10 C 0.5876(7) 0.4307(5) 0.5642(3) 0.0408 1.0000 Uani
C11 C 0.6374(8) 0.5111(5) 0.5471(3) 0.0491 1.0000 Uani
C12 C 0.7285(11) 0.5139(6) 0.5033(4) 0.0698 1.0000 Uani
C13 C 0.7666(16) 0.4403(7) 0.4776(5) 0.1135 1.0000 Uani
C14 C 0.7123(13) 0.3608(7) 0.4937(4) 0.0866 1.0000 Uani
C15 C 0.4448(6) 0.2333(4) 0.4890(2) 0.0322 1.0000 Uani
C16 C 0.3101(7) 0.2485(4) 0.4899(3) 0.0357 1.0000 Uani
C17 C 0.2338(8) 0.2416(5) 0.4392(3) 0.0461 1.0000 Uani
C18 C 0.2900(9) 0.2212(5) 0.3881(3) 0.0505 1.0000 Uani
C19 C 0.422(1) 0.2067(6) 0.3860(3) 0.0607 1.0000 Uani
C20 C 0.5006(8) 0.2125(6) 0.4367(3) 0.0493 1.0000 Uani
P2 P 0.36200(14) 0.1954(1) 0.74627(6) 0.0244 1.0000 Uani
C21 C 0.4445(6) 0.1020(4) 0.7793(3) 0.0328 1.0000 Uani
C22 C 0.4103(7) 0.0185(5) 0.7612(3) 0.0473 1.0000 Uani
C23 C 0.475(1) -0.0549(6) 0.7833(5) 0.0772 1.0000 Uani
C24 C 0.5775(11) -0.043(1) 0.8242(6) 0.0937 1.0000 Uani
C25 C 0.6162(9) 0.039(1) 0.8400(4) 0.0860 1.0000 Uani
C26 C 0.5506(7) 0.1119(6) 0.8180(3) 0.0528 1.0000 Uani
C27 C 0.3737(6) 0.2812(4) 0.8015(3) 0.0314 1.0000 Uani
C28 C 0.3875(6) 0.3685(4) 0.7858(3) 0.0343 1.0000 Uani
C29 C 0.3877(7) 0.4350(5) 0.8275(3) 0.0394 1.0000 Uani
C30 C 0.3749(6) 0.4145(5) 0.8842(3) 0.0409 1.0000 Uani
C31 C 0.3619(7) 0.3282(5) 0.9007(3) 0.0424 1.0000 Uani
C32 C 0.3600(7) 0.2616(5) 0.8600(3) 0.0435 1.0000 Uani
C33 C 0.1879(6) 0.1658(4) 0.7514(2) 0.0297 1.0000 Uani
C34 C 0.0941(6) 0.2053(4) 0.7147(3) 0.0323 1.0000 Uani
C35 C -0.0371(6) 0.1905(5) 0.7223(3) 0.0389 1.0000 Uani
C36 C -0.0791(6) 0.1370(5) 0.7653(3) 0.0428 1.0000 Uani
C37 C 0.0102(7) 0.0960(5) 0.8007(3) 0.0428 1.0000 Uani
C38 C 0.1451(6) 0.1107(5) 0.7948(3) 0.0363 1.0000 Uani
H21 H 0.7200 -0.0340 0.7216 0.0556 1.0000 Uiso
H22 H 0.8282 0.0099 0.6800 0.0556 1.0000 Uiso
H23 H 0.7156 -0.0550 0.6524 0.0556 1.0000 Uiso
H41 H 0.5506 0.0730 0.5144 0.0611 1.0000 Uiso
H51 H 0.7031 -0.0431 0.5122 0.0747 1.0000 Uiso
H61 H 0.9165 -0.0178 0.5444 0.0833 1.0000 Uiso
H71 H 0.9940 0.1209 0.5746 0.0879 1.0000 Uiso
H81 H 0.8334 0.2423 0.5806 0.0762 1.0000 Uiso
H101 H 0.5245 0.4286 0.5964 0.0488 1.0000 Uiso
H111 H 0.6083 0.5663 0.5660 0.0586 1.0000 Uiso
H121 H 0.7654 0.5713 0.4910 0.0840 1.0000 Uiso
H131 H 0.8338 0.4423 0.4471 0.1385 1.0000 Uiso
H141 H 0.7380 0.3065 0.4729 0.1054 1.0000 Uiso
H161 H 0.2683 0.2643 0.5269 0.0427 1.0000 Uiso
H171 H 0.1371 0.2517 0.4401 0.0548 1.0000 Uiso
H181 H 0.2341 0.2167 0.3519 0.0602 1.0000 Uiso
H191 H 0.4630 0.1922 0.3484 0.0727 1.0000 Uiso
H201 H 0.5971 0.2016 0.4353 0.0589 1.0000 Uiso
H221 H 0.3379 0.0109 0.7315 0.0571 1.0000 Uiso
H231 H 0.4481 -0.1149 0.7704 0.0939 1.0000 Uiso
H241 H 0.6227 -0.0947 0.8420 0.1133 1.0000 Uiso
H251 H 0.6926 0.0471 0.8676 0.1032 1.0000 Uiso
H261 H 0.5797 0.1718 0.8300 0.0633 1.0000 Uiso
H281 H 0.3974 0.3840 0.7441 0.0412 1.0000 Uiso
H291 H 0.3972 0.4975 0.8156 0.0473 1.0000 Uiso
H301 H 0.3749 0.4619 0.9140 0.0491 1.0000 Uiso
H311 H 0.3536 0.3136 0.9426 0.0510 1.0000 Uiso
H321 H 0.3489 0.1996 0.8726 0.0523 1.0000 Uiso
H341 H 0.1225 0.2443 0.6828 0.0388 1.0000 Uiso
H351 H -0.1032 0.2196 0.6959 0.0468 1.0000 Uiso
H361 H -0.1750 0.1280 0.7706 0.0515 1.0000 Uiso
H371 H -0.0203 0.0550 0.8311 0.0517 1.0000 Uiso
H381 H 0.2102 0.0817 0.8217 0.0436 1.0000 Uiso

loop_
_atom_site_aniso_label
_atom_site_aniso_U_11
_atom_site_aniso_U_22
_atom_site_aniso_U_33
_atom_site_aniso_U_23
_atom_site_aniso_U_13
_atom_site_aniso_U_12
Re1 0.02448(11) 0.02639(12) 0.02111(11) 0.0006(1) 0.00236(7) 0.0014(1)
Br1 0.0337(3) 0.0327(3) 0.0273(3) 0.0032(2) 0.0030(2) 0.0071(3)
Br2 0.0258(3) 0.0404(4) 0.0314(3) -0.0044(3) 0.0003(2) -0.0023(3)
Br3 0.0388(3) 0.0372(3) 0.0307(3) -0.0015(3) 0.0014(3) -0.0089(3)
N1 0.033(3) 0.032(3) 0.026(2) 0.002(2) 0.008(2) 0.001(2)
C1 0.039(3) 0.029(3) 0.030(3) -0.004(3) 0.002(3) 0.007(3)
C2 0.045(4) 0.038(4) 0.056(4) 0.003(3) 0.001(3) 0.015(3)
P1 0.0296(8) 0.0287(8) 0.0220(7) -0.0011(6) 0.0044(6) 0.0007(6)
C3 0.048(4) 0.053(5) 0.021(3) 0.006(3) 0.008(3) 0.014(3)
C4 0.070(5) 0.045(4) 0.038(4) 0.009(3) 0.015(4) 0.027(4)
C5 0.081(6) 0.067(6) 0.038(4) 0.004(4) -0.001(4) 0.027(5)
C6 0.071(6) 0.100(8) 0.037(4) -0.007(5) 0.009(4) 0.017(6)
C7 0.052(5) 0.12(1) 0.043(5) 0.015(6) -0.007(4) 0.023(6)
C8 0.036(4) 0.125(8) 0.030(4) -0.015(4) 0.002(3) 0.016(5)
C9 0.056(4) 0.038(4) 0.032(3) 0.002(3) 0.003(3) -0.010(3)
C10 0.044(4) 0.039(4) 0.039(4) 0.000(3) -0.004(3) -0.002(3)
C11 0.055(5) 0.038(4) 0.053(4) 0.007(4) -0.009(4) -0.005(4)
C12 0.112(8) 0.060(6) 0.038(4) 0.005(4) 0.010(5) -0.032(6)
C13 0.199(15) 0.055(6) 0.093(8) -0.010(6) 0.094(9) -0.050(8)
C14 0.14(1) 0.064(6) 0.064(6) -0.019(5) 0.064(6) -0.030(6)
C15 0.043(3) 0.033(3) 0.020(3) 0.002(3) -0.005(2) 0.000(3)
C16 0.042(4) 0.028(3) 0.036(3) -0.003(3) -0.003(3) -0.001(3)
C17 0.056(4) 0.038(4) 0.044(4) 0.000(3) -0.018(3) 0.011(3)
C18 0.070(5) 0.045(4) 0.035(4) -0.006(3) -0.015(3) 0.010(4)
C19 0.084(6) 0.075(6) 0.023(3) -0.006(4) -0.005(4) 0.013(5)
C20 0.054(4) 0.065(5) 0.028(3) 0.000(3) -0.007(3) 0.005(4)
P2 0.0226(7) 0.0297(8) 0.0208(7) 0.0022(6) 0.0021(5) -0.0004(6)
C21 0.027(3) 0.041(4) 0.031(3) 0.012(3) 0.005(2) -0.002(3)
C22 0.037(4) 0.045(4) 0.060(5) 0.013(4) 0.014(3) 0.005(3)
C23 0.066(6) 0.047(5) 0.122(9) 0.045(5) 0.053(6) 0.029(4)
C24 0.061(6) 0.12(1) 0.105(9) 0.082(8) 0.039(6) 0.055(7)
C25 0.045(5) 0.147(12) 0.066(6) 0.054(7) 0.001(4) 0.029(6)
C26 0.036(4) 0.079(6) 0.043(4) 0.021(4) -0.002(3) 0.014(4)
C27 0.024(3) 0.042(4) 0.028(3) 0.001(3) 0.006(2) 0.000(3)
C28 0.033(3) 0.037(4) 0.032(3) -0.006(3) 0.001(3) 0.000(3)
C29 0.039(4) 0.048(4) 0.031(3) -0.010(3) -0.001(3) 0.007(3)
C30 0.032(3) 0.054(4) 0.036(3) -0.017(3) 0.002(3) 0.000(3)
C31 0.040(4) 0.068(5) 0.020(3) -0.002(3) 0.007(3) -0.006(4)
C32 0.052(4) 0.053(4) 0.026(3) -0.001(3) 0.005(3) -0.012(4)
C33 0.025(3) 0.041(4) 0.023(3) -0.005(3) 0.000(2) 0.001(3)
C34 0.029(3) 0.038(4) 0.030(3) 0.005(3) 0.001(2) 0.001(3)
C35 0.028(3) 0.051(4) 0.038(4) 0.001(3) 0.003(3) 0.004(3)
C36 0.028(3) 0.061(5) 0.040(4) -0.014(3) 0.004(3) -0.009(3)
C37 0.034(3) 0.059(5) 0.036(3) 0.003(3) 0.017(3) -0.011(3)
C38 0.032(3) 0.044(4) 0.033(3) 0.005(3) 0.002(3) -0.003(3)

loop_
_atom_type_symbol
_atom_type_scat_dispersion_real
_atom_type_scat_dispersion_imag
_atom_type_scat_Cromer_Mann_a1
_atom_type_scat_Cromer_Mann_b1
_atom_type_scat_Cromer_Mann_a2
_atom_type_scat_Cromer_Mann_b2
_atom_type_scat_Cromer_Mann_a3
_atom_type_scat_Cromer_Mann_b3
_atom_type_scat_Cromer_Mann_a4
_atom_type_scat_Cromer_Mann_b4
_atom_type_scat_Cromer_Mann_c
_atom_type_scat_source
'C   ' 0.0033 0.0016 2.3100 20.8439 1.0200 10.2075 1.5886 0.5687 0.8650 51.6512 0.2156 International_Tables_Vol_IV_Table_2.2B
'H   ' 0.0000 0.0000 0.4930 10.5109 0.3229 26.1257 0.1402 3.1424 0.0408 57.7998 0.0030 International_Tables_Vol_IV_Table_2.2B
'Br  ' -0.2901 2.4595 17.1789 2.1723 5.2358 16.5796 5.6377 0.2609 3.9851 41.4328 2.9557 International_Tables_Vol_IV_Table_2.2B
'N   ' 0.0061 0.0033 12.2126 0.0057 3.1322 9.8933 2.0125 28.9975 1.1663 0.5826 -11.5290 International_Tables_Vol_IV_Table_2.2B
'P   ' 0.1023 0.0942 6.4345 1.9067 4.1791 27.1570 1.7800 0.5260 1.4908 68.1645 1.1149 International_Tables_Vol_IV_Table_2.2B
'Re  ' -1.0185 7.2310 28.7621 1.6719 15.7189 9.0923 14.5564 0.3505 5.4417 52.0861 10.4720 International_Tables_Vol_IV_Table_2.2B

loop_
_geom_angle_atom_site_label_1
_geom_angle_site_symmetry_1
_geom_angle_atom_site_label_2
_geom_angle_site_symmetry_2
_geom_angle_atom_site_label_3
_geom_angle_site_symmetry_3
_geom_angle
_geom_angle_publ_flag
Br1 . Re1 . Br2 . 95.29(2) yes
Br1 . Re1 . Br3 . 94.88(2) yes
Br2 . Re1 . Br3 . 169.81(2) yes
Br1 . Re1 . N1 . 179.69(15) yes
Br2 . Re1 . N1 . 84.40(15) yes
Br3 . Re1 . N1 . 85.42(15) yes
Br1 . Re1 . P1 . 90.62(4) yes
Br2 . Re1 . P1 . 89.91(4) yes
Br3 . Re1 . P1 . 90.46(4) yes
N1 . Re1 . P1 . 89.37(13) yes
Br1 . Re1 . P2 . 92.20(4) yes
Br2 . Re1 . P2 . 90.73(4) yes
Br3 . Re1 . P2 . 88.40(4) yes
N1 . Re1 . P2 . 87.81(13) yes
P1 . Re1 . P2 . 177.03(5) yes
Re1 . N1 . C1 . 179.6(5) yes
N1 . C1 . C2 . 178.7(7) yes
C1 . C2 . H21 . 109.466 no
C1 . C2 . H22 . 109.465 no
H21 . C2 . H22 . 109.475 no
C1 . C2 . H23 . 109.467 no
H21 . C2 . H23 . 109.478 no
H22 . C2 . H23 . 109.477 no
Re1 . P1 . C3 . 108.3(2) yes
Re1 . P1 . C9 . 119.8(2) yes
C3 . P1 . C9 . 104.7(4) yes
Re1 . P1 . C15 . 119.2(2) yes
C3 . P1 . C15 . 102.7(3) yes
C9 . P1 . C15 . 100.0(3) yes
P1 . C3 . C4 . 117.9(6) yes
P1 . C3 . C8 . 122.4(7) yes
C4 . C3 . C8 . 118.9(8) yes
C3 . C4 . C5 . 122.8(9) yes
C3 . C4 . H41 . 118.580 no
C5 . C4 . H41 . 118.579 no
C4 . C5 . C6 . 117.4(10) yes
C4 . C5 . H51 . 121.301 no
C6 . C5 . H51 . 121.300 no
C5 . C6 . C7 . 124.9(10) yes
C5 . C6 . H61 . 117.548 no
C7 . C6 . H61 . 117.544 no
C6 . C7 . C8 . 117.4(8) yes
C6 . C7 . H71 . 121.284 no
C8 . C7 . H71 . 121.280 no
C3 . C8 . C7 . 118.5(9) yes
C3 . C8 . H81 . 120.773 no
C7 . C8 . H81 . 120.774 no
P1 . C9 . C10 . 122.2(5) yes
P1 . C9 . C14 . 120.4(6) yes
C10 . C9 . C14 . 117.2(7) yes
C9 . C10 . C11 . 121.3(7) yes
C9 . C10 . H101 . 119.373 no
C11 . C10 . H101 . 119.371 no
C10 . C11 . C12 . 119.4(8) yes
C10 . C11 . H111 . 120.301 no
C12 . C11 . H111 . 120.300 no
C11 . C12 . C13 . 120.4(8) yes
C11 . C12 . H121 . 119.815 no
C13 . C12 . H121 . 119.813 no
C12 . C13 . C14 . 119.6(9) yes
C12 . C13 . H131 . 120.204 no
C14 . C13 . H131 . 120.204 no
C9 . C14 . C13 . 122.1(9) yes
C9 . C14 . H141 . 118.939 no
C13 . C14 . H141 . 118.939 no
P1 . C15 . C16 . 120.4(5) yes
P1 . C15 . C20 . 120.6(5) yes
C16 . C15 . C20 . 118.8(6) yes
C15 . C16 . C17 . 120.0(6) yes
C15 . C16 . H161 . 119.990 no
C17 . C16 . H161 . 119.990 no
C16 . C17 . C18 . 120.6(7) yes
C16 . C17 . H171 . 119.719 no
C18 . C17 . H171 . 119.719 no
C17 . C18 . C19 . 120.5(7) yes
C17 . C18 . H181 . 119.744 no
C19 . C18 . H181 . 119.743 no
Re1 . P2 . C21 . 110.2(2) yes
Re1 . P2 . C27 . 118.0(2) yes
C21 . P2 . C27 . 104.5(3) yes
Re1 . P2 . C33 . 119.63(19) yes
C21 . P2 . C33 . 102.4(3) yes
C27 . P2 . C33 . 99.9(3) yes
C18 . C19 . C20 . 119.8(7) yes
C18 . C19 . H191 . 120.117 no
C20 . C19 . H191 . 120.116 no
C15 . C20 . C19 . 120.3(7) yes
C15 . C20 . H201 . 119.840 no
C19 . C20 . H201 . 119.841 no
P2 . C21 . C22 . 119.2(5) yes
P2 . C21 . C26 . 121.8(6) yes
C22 . C21 . C26 . 118.6(7) yes
C21 . C22 . C23 . 121.4(8) yes
C21 . C22 . H221 . 119.277 no
C23 . C22 . H221 . 119.279 no
C22 . C23 . C24 . 118.4(10) yes
C22 . C23 . H231 . 120.808 no
C24 . C23 . H231 . 120.809 no
C23 . C24 . C25 . 120.4(8) yes
C23 . C24 . H241 . 119.784 no
C25 . C24 . H241 . 119.774 no
C24 . C25 . C26 . 120.6(10) yes
C24 . C25 . H251 . 119.715 no
C26 . C25 . H251 . 119.710 no
C21 . C26 . C25 . 120.4(10) yes
C21 . C26 . H261 . 119.804 no
C25 . C26 . H261 . 119.802 no
P2 . C27 . C28 . 120.6(5) yes
P2 . C27 . C32 . 121.0(5) yes
C28 . C27 . C32 . 118.2(6) yes
C27 . C28 . C29 . 120.9(6) yes
C27 . C28 . H281 . 119.542 no
C29 . C28 . H281 . 119.541 no
C28 . C29 . C30 . 119.9(7) yes
C28 . C29 . H291 . 120.039 no
C30 . C29 . H291 . 120.038 no
C29 . C30 . C31 . 120.1(6) yes
C29 . C30 . H301 . 119.974 no
C31 . C30 . H301 . 119.974 no
C30 . C31 . C32 . 120.9(6) yes
C30 . C31 . H311 . 119.560 no
C32 . C31 . H311 . 119.562 no
C27 . C32 . C31 . 120.0(7) yes
C27 . C32 . H321 . 119.981 no
C31 . C32 . H321 . 119.981 no
P2 . C33 . C34 . 119.9(5) yes
P2 . C33 . C38 . 121.5(5) yes
C34 . C33 . C38 . 118.4(6) yes
C33 . C34 . C35 . 120.2(6) yes
C33 . C34 . H341 . 119.908 no
C35 . C34 . H341 . 119.908 no
C34 . C35 . C36 . 121.4(6) yes
C34 . C35 . H351 . 119.315 no
C36 . C35 . H351 . 119.313 no
C35 . C36 . C37 . 119.7(6) yes
C35 . C36 . H361 . 120.163 no
C37 . C36 . H361 . 120.163 no
C36 . C37 . C38 . 120.5(6) yes
C36 . C37 . H371 . 119.764 no
C38 . C37 . H371 . 119.764 no
C33 . C38 . C37 . 119.9(6) yes
C33 . C38 . H381 . 120.067 no
C37 . C38 . H381 . 120.068 no

loop_
_geom_bond_atom_site_label_1
_geom_bond_site_symmetry_1
_geom_bond_atom_site_label_2
_geom_bond_site_symmetry_2
_geom_bond_distance
_geom_bond_publ_flag
Re1 . Br1 . 2.5391(6) yes
Re1 . Br2 . 2.5042(6) yes
Re1 . Br3 . 2.4861(7) yes
Re1 . N1 . 2.065(5) yes
Re1 . P1 . 2.4769(14) yes
Re1 . P2 . 2.4730(14) yes
N1 . C1 . 1.138(8) yes
C1 . C2 . 1.454(9) yes
C2 . H21 . 1.000 no
C2 . H22 . 1.000 no
C2 . H23 . 1.000 no
P1 . C3 . 1.835(7) yes
P1 . C9 . 1.828(7) yes
P1 . C15 . 1.840(6) yes
C3 . C4 . 1.415(11) yes
C3 . C8 . 1.37(1) yes
C4 . C5 . 1.365(11) yes
C4 . H41 . 1.000 no
C5 . C6 . 1.330(14) yes
C5 . H51 . 1.000 no
C6 . C7 . 1.380(15) yes
C6 . H61 . 1.000 no
C7 . C8 . 1.453(13) yes
C7 . H71 . 1.000 no
C8 . H81 . 1.000 no
C9 . C10 . 1.37(1) yes
C9 . C14 . 1.390(11) yes
C10 . C11 . 1.39(1) yes
C10 . H101 . 1.000 no
C11 . C12 . 1.398(12) yes
C11 . H111 . 1.000 no
C12 . C13 . 1.337(14) yes
C12 . H121 . 1.000 no
C13 . C14 . 1.393(13) yes
C13 . H131 . 1.000 no
C14 . H141 . 1.000 no
C15 . C16 . 1.395(9) yes
C15 . C20 . 1.391(9) yes
C16 . C17 . 1.391(9) yes
C16 . H161 . 1.000 no
C17 . C18 . 1.367(11) yes
C17 . H171 . 1.000 no
C18 . C19 . 1.371(12) yes
C18 . H181 . 1.000 no
P2 . C21 . 1.815(7) yes
P2 . C27 . 1.833(7) yes
P2 . C33 . 1.841(6) yes
C19 . C20 . 1.40(1) yes
C19 . H191 . 1.000 no
C20 . H201 . 1.000 no
C21 . C22 . 1.39(1) yes
C21 . C26 . 1.39(1) yes
C22 . C23 . 1.391(11) yes
C22 . H221 . 1.000 no
C23 . C24 . 1.404(18) yes
C23 . H231 . 1.000 no
C24 . C25 . 1.361(18) yes
C24 . H241 . 1.000 no
C25 . C26 . 1.386(14) yes
C25 . H251 . 1.000 no
C26 . H261 . 1.000 no
C27 . C28 . 1.393(9) yes
C27 . C32 . 1.399(9) yes
C28 . C29 . 1.404(9) yes
C28 . H281 . 1.000 no
C29 . C30 . 1.36(1) yes
C29 . H291 . 1.000 no
C30 . C31 . 1.383(11) yes
C30 . H301 . 1.000 no
C31 . C32 . 1.39(1) yes
C31 . H311 . 1.000 no
C32 . H321 . 1.000 no
C33 . C34 . 1.397(8) yes
C33 . C38 . 1.392(9) yes
C34 . C35 . 1.375(9) yes
C34 . H341 . 1.000 no
C35 . C36 . 1.37(1) yes
C35 . H351 . 1.000 no
C36 . C37 . 1.36(1) yes
C36 . H361 . 1.000 no
C37 . C38 . 1.406(9) yes
C37 . H371 . 1.000 no
C38 . H381 . 1.000 no
